data_2022222
loop_
_publ_author_name
'Nalaoh, Phattananawee'
'Bureekaew, Sareeya'
'Promarak, Vinich'
'Lindsey, Jonathan S.'

_publ_section_title
;
 Fourfold alkyl wrapping of a copper(II) porphyrin thwarts macrocycle
 \p--\p stacking in a compact supramolecular package
;
_journal_coeditor_code YP3204
_journal_issue 7
_journal_name_full 'Acta Crystallographica Section C'
_journal_page_first 647
_journal_page_last 654
_journal_paper_doi 10.1107/S2053229620007172
_journal_volume 76
_journal_year 2020
_chemical_formula_iupac '[Cu (C64 H82 Br2 N4 O4)]'
_chemical_formula_moiety 'C64 H82 Br2 Cu N4 O4'
_chemical_formula_sum 'C64 H82 Br2 Cu N4 O4'
_chemical_formula_weight 1194.74
_chemical_name_systematic
;
{10,20-Bis[2,6-bis(octyloxy)phenyl]-5,15-dibromoporphinato}copper(II)
;
_space_group_crystal_system triclinic
_space_group_IT_number 2
_space_group_name_Hall '-P 1'
_space_group_name_H-M_alt 'P -1'
_atom_sites_solution_primary iterative
_audit_creation_method
;
Olex2 1.2
(compiled 2018.05.29 svn.r3508 for OlexSys, GUI svn.r5506)
;
_cell_angle_alpha 109.923(2)
_cell_angle_beta 105.202(2)
_cell_angle_gamma 94.953(2)
_cell_formula_units_Z 1
_cell_length_a 10.2725(4)
_cell_length_b 12.2540(6)
_cell_length_c 12.7472(6)
_cell_measurement_reflns_used 9818
_cell_measurement_temperature 103.58
_cell_measurement_theta_max 33.25
_cell_measurement_theta_min 2.29
_cell_volume 1428.23(12)
_computing_cell_refinement
;
SAINT (Bruker, 2016)
;
_computing_data_collection
;
APEX3 (Bruker, 2016)
;
_computing_data_reduction
;
SAINT (Bruker, 2016)
;
_computing_molecular_graphics
;
OLEX2 (Dolomanov <i>et al.</i>, 2009) and
Mercury4 (Macrae et al., 2020)
;
_computing_publication_material
;
OLEX2 (Dolomanov <i>et al.</i>, 2009) and
publCIF (Westrip, 2010)
;
_computing_structure_refinement
;
SHELX2018 (Sheldrick, 2015)
;
_computing_structure_solution
;
olex2.solve (Bourhis <i>et al.</i>,  2015)
;
_diffrn_ambient_temperature 103.58
_diffrn_detector 'Bruker APEX2 area detector'
_diffrn_detector_area_resol_mean 7.9
_diffrn_measured_fraction_theta_full 0.9995
_diffrn_measured_fraction_theta_max 0.9995
_diffrn_measurement_device 'three-circle diffractometer'
_diffrn_measurement_device_type 'Bruker D8 Venture'
_diffrn_measurement_method '\w and \f scans'
_diffrn_radiation_monochromator 'mirror optics'
_diffrn_radiation_probe x-ray
_diffrn_radiation_type 'Mo K\a'
_diffrn_radiation_wavelength 0.71073
_diffrn_reflns_av_R_equivalents 0.0641
_diffrn_reflns_av_unetI/netI 0.0474
_diffrn_reflns_limit_h_max 15
_diffrn_reflns_limit_h_min -15
_diffrn_reflns_limit_k_max 18
_diffrn_reflns_limit_k_min -18
_diffrn_reflns_limit_l_max 18
_diffrn_reflns_limit_l_min -18
_diffrn_reflns_number 71914
_diffrn_reflns_theta_full 31.5062
_diffrn_reflns_theta_max 31.51
_diffrn_reflns_theta_min 2.29
_diffrn_source 'microfocus sealed X-ray tube'
_diffrn_standards_number 0
_exptl_absorpt_coefficient_mu 1.833
_exptl_absorpt_correction_T_max 0.7467
_exptl_absorpt_correction_T_min 0.6071
_exptl_absorpt_correction_type multi-scan
_exptl_absorpt_process_details
;
(SADABS; Bruker, 2016)
;
_exptl_crystal_colour red
_exptl_crystal_density_diffrn 1.3890
_exptl_crystal_description Prism
_exptl_crystal_F_000 624.9962
_exptl_crystal_size_max 0.241
_exptl_crystal_size_mid 0.181
_exptl_crystal_size_min 0.097
_refine_diff_density_max 0.8925
_refine_diff_density_min -0.7276
_refine_ls_goodness_of_fit_ref 1.0405
_refine_ls_hydrogen_treatment mixed
_refine_ls_matrix_type full
_refine_ls_number_constraints 64
_refine_ls_number_parameters 342
_refine_ls_number_reflns 9497
_refine_ls_number_restraints 0
_refine_ls_restrained_S_all 1.0405
_refine_ls_R_factor_all 0.0658
_refine_ls_R_factor_gt 0.0397
_refine_ls_shift/su_max 0.0000
_refine_ls_shift/su_mean 0.0000
_refine_ls_structure_factor_coef Fsqd
_refine_ls_weighting_details 'w=1/[\s^2^(Fo^2^)+(0.0317P)^2^+1.1126P] where P=(Fo^2^+2Fc^2^)/3'
_refine_ls_weighting_scheme calc
_refine_ls_wR_factor_gt 0.0765
_refine_ls_wR_factor_ref 0.0848
_reflns_number_gt 7292
_reflns_number_total 9497
_reflns_threshold_expression I>=2u(I)
_cod_data_source_file yp3204sup1.cif
_cod_data_source_block I
_cod_database_code 2022222

loop_
_space_group_symop_id
_space_group_symop_operation_xyz
1 x,y,z
2 -x,-y,-z

loop_
_atom_site_type_symbol
_atom_site_label
_atom_site_fract_x
_atom_site_fract_y
_atom_site_fract_z
_atom_site_U_iso_or_equiv
_atom_site_adp_type
_atom_site_occupancy
Br Br1 0.34332(2) 0.155486(15) 0.630731(17) 0.01886(6) Uani 1.000000
Cu Cu1 0.5 0.5 0.5 0.00831(6) Uani 1.000000
O O1 0.57359(13) 0.76323(11) 0.94831(11) 0.0152(3) Uani 1.000000
O O2 0.19879(14) 0.81547(12) 0.68666(12) 0.0193(3) Uani 1.000000
N N1 0.50270(15) 0.67441(12) 0.55434(12) 0.0098(3) Uani 1.000000
N N2 0.42439(15) 0.49187(12) 0.62707(12) 0.0100(3) Uani 1.000000
C C1 0.8786(2) 0.07511(19) 0.7356(2) 0.0291(5) Uani 1.000000
H H1a 0.9547(9) 0.1111(7) 0.7177(14) 0.0437(7) Uiso 1.000000
H H1b 0.9140(13) 0.0632(12) 0.8093(5) 0.0437(7) Uiso 1.000000
H H1c 0.8336(5) -0.0013(5) 0.6718(10) 0.0437(7) Uiso 1.000000
C C2 0.7748(2) 0.15653(17) 0.74772(19) 0.0222(4) Uani 1.000000
H H2a 0.7373(2) 0.16623(17) 0.67223(19) 0.0267(5) Uiso 1.000000
H H2b 0.6975(2) 0.11911(17) 0.76453(19) 0.0267(5) Uiso 1.000000
C C3 0.8368(2) 0.27757(17) 0.84435(19) 0.0221(4) Uani 1.000000
H H3a 0.8747(2) 0.26751(17) 0.91961(19) 0.0266(5) Uiso 1.000000
H H3b 0.9141(2) 0.31470(17) 0.82729(19) 0.0266(5) Uiso 1.000000
C C4 0.7348(2) 0.36047(17) 0.85839(19) 0.0203(4) Uani 1.000000
H H4a 0.6923(2) 0.36637(17) 0.78174(19) 0.0244(5) Uiso 1.000000
H H4b 0.6607(2) 0.32577(17) 0.88060(19) 0.0244(5) Uiso 1.000000
C C5 0.7989(2) 0.48418(16) 0.94984(18) 0.0185(4) Uani 1.000000
H H5a 0.8405(2) 0.47880(16) 1.02688(18) 0.0222(5) Uiso 1.000000
H H5b 0.8733(2) 0.51914(16) 0.92813(18) 0.0222(5) Uiso 1.000000
C C6 0.69453(19) 0.56517(16) 0.96108(17) 0.0170(4) Uani 1.000000
H H6a 0.64670(19) 0.56388(16) 0.88226(17) 0.0204(4) Uiso 1.000000
H H6b 0.62480(19) 0.53341(16) 0.98951(17) 0.0204(4) Uiso 1.000000
C C7 0.75681(19) 0.69301(16) 1.04374(16) 0.0158(4) Uani 1.000000
H H7a 0.81226(19) 0.69439(16) 1.12065(16) 0.0189(4) Uiso 1.000000
H H7b 0.81914(19) 0.72806(16) 1.01118(16) 0.0189(4) Uiso 1.000000
C C8 0.6483(2) 0.76729(16) 1.06170(15) 0.0153(4) Uani 1.000000
H H8a 0.6918(2) 0.84983(16) 1.11525(15) 0.0184(4) Uiso 1.000000
H H8b 0.5861(2) 0.73478(16) 1.09603(15) 0.0184(4) Uiso 1.000000
C C9 0.46027(19) 0.81382(15) 0.93715(16) 0.0130(3) Uani 1.000000
C C10 0.38135(18) 0.78882(15) 0.82180(15) 0.0123(3) Uani 1.000000
C C11 0.41453(18) 0.70215(15) 0.72188(15) 0.0107(3) Uani 1.000000
C C12 0.46531(18) 0.74250(14) 0.64850(15) 0.0112(3) Uani 1.000000
C C13 0.39395(18) 0.58387(15) 0.70949(15) 0.0104(3) Uani 1.000000
C C14 0.4236(2) 0.88624(15) 1.03183(16) 0.0157(4) Uani 1.000000
H H14 0.4759(2) 0.90021(15) 1.11022(16) 0.0188(4) Uiso 1.000000
C C15 0.3096(2) 0.93727(16) 1.00918(17) 0.0182(4) Uani 1.000000
H H15 0.2842(2) 0.98666(16) 1.07317(17) 0.0218(5) Uiso 1.000000
C C16 0.2318(2) 0.91817(16) 0.89580(17) 0.0167(4) Uani 1.000000
H H16 0.1550(2) 0.95526(16) 0.88195(17) 0.0200(4) Uiso 1.000000
C C17 0.26793(19) 0.84342(15) 0.80202(16) 0.0143(3) Uani 1.000000
C C18 0.54693(18) 0.75258(14) 0.50878(15) 0.0111(3) Uani 1.000000
C C19 0.40192(18) 0.28010(14) 0.58551(15) 0.0118(3) Uani 1.000000
C C20 0.38785(18) 0.39293(15) 0.64943(15) 0.0109(3) Uani 1.000000
C C21 0.33342(19) 0.42373(15) 0.74601(16) 0.0140(3) Uani 1.000000
H H21 0.30113(19) 0.37132(15) 0.77807(16) 0.0168(4) Uiso 1.000000
C C22 0.33674(19) 0.54147(15) 0.78285(16) 0.0133(3) Uani 1.000000
H H22 0.30682(19) 0.58750(15) 0.84552(16) 0.0160(4) Uiso 1.000000
C C23 0.53542(19) 0.87075(15) 0.57466(16) 0.0145(3) Uani 1.000000
H H23 0.55832(19) 0.93996(15) 0.56027(16) 0.0174(4) Uiso 1.000000
C C24 0.48585(19) 0.86425(15) 0.66074(16) 0.0145(3) Uani 1.000000
H H24 0.46778(19) 0.92842(15) 0.71889(16) 0.0174(4) Uiso 1.000000
C C25 0.0973(2) 0.88138(17) 0.65550(18) 0.0202(4) Uani 1.000000
H H25a 0.0129(2) 0.85778(17) 0.67252(18) 0.0242(5) Uiso 1.000000
H H25b 0.1325(2) 0.96709(17) 0.70122(18) 0.0242(5) Uiso 1.000000
C C26 0.0661(2) 0.85525(17) 0.52592(18) 0.0230(4) Uani 1.000000
H H26a -0.0004(2) 0.90380(17) 0.50422(18) 0.0276(5) Uiso 1.000000
H H26b 0.1518(2) 0.88103(17) 0.51191(18) 0.0276(5) Uiso 1.000000
C C27 0.0077(2) 0.72571(18) 0.44380(19) 0.0255(4) Uani 1.000000
H H27a -0.0628(2) 0.69369(18) 0.47139(19) 0.0306(5) Uiso 1.000000
H H27b -0.0393(2) 0.72344(18) 0.36442(19) 0.0306(5) Uiso 1.000000
C C28 0.1118(2) 0.64399(18) 0.43356(19) 0.0231(4) Uani 1.000000
H H28a 0.1895(2) 0.68043(18) 0.41650(19) 0.0277(5) Uiso 1.000000
H H28b 0.1486(2) 0.63504(18) 0.50952(19) 0.0277(5) Uiso 1.000000
C C29 0.0484(2) 0.52265(18) 0.33750(19) 0.0228(4) Uani 1.000000
H H29a -0.0294(2) 0.48701(18) 0.35510(19) 0.0274(5) Uiso 1.000000
H H29b 0.0107(2) 0.53252(18) 0.26211(19) 0.0274(5) Uiso 1.000000
C C30 0.1479(2) 0.43728(18) 0.32276(18) 0.0218(4) Uani 1.000000
H H30a 0.2275(2) 0.47347(18) 0.30769(18) 0.0262(5) Uiso 1.000000
H H30b 0.1827(2) 0.42403(18) 0.39670(18) 0.0262(5) Uiso 1.000000
C C31 0.0810(2) 0.31868(17) 0.22242(19) 0.0220(4) Uani 1.000000
H H31a -0.0020(2) 0.28533(17) 0.23527(19) 0.0264(5) Uiso 1.000000
H H31b 0.0510(2) 0.33195(17) 0.14807(19) 0.0264(5) Uiso 1.000000
C C32 0.1751(2) 0.22856(19) 0.2096(2) 0.0257(4) Uani 1.000000
H H32a 0.2565(8) 0.2598(6) 0.1946(14) 0.0386(7) Uiso 1.000000
H H32b 0.2037(13) 0.2133(11) 0.2821(5) 0.0386(7) Uiso 1.000000
H H32c 0.1257(6) 0.1547(5) 0.1439(9) 0.0386(7) Uiso 1.000000

loop_
_atom_site_aniso_label
_atom_site_aniso_U_11
_atom_site_aniso_U_22
_atom_site_aniso_U_33
_atom_site_aniso_U_12
_atom_site_aniso_U_13
_atom_site_aniso_U_23
Br1 0.03132(12) 0.01078(8) 0.01746(10) 0.00230(7) 0.01190(8) 0.00614(7)
Cu1 0.01070(14) 0.00684(12) 0.00699(13) 0.00283(10) 0.00327(11) 0.00148(10)
O1 0.0193(7) 0.0167(6) 0.0097(6) 0.0088(5) 0.0049(5) 0.0036(5)
O2 0.0189(7) 0.0220(7) 0.0147(7) 0.0130(6) 0.0033(6) 0.0035(5)
N1 0.0122(7) 0.0079(6) 0.0091(7) 0.0029(5) 0.0038(6) 0.0023(5)
N2 0.0121(7) 0.0086(6) 0.0090(7) 0.0029(5) 0.0034(6) 0.0027(5)
C1 0.0301(12) 0.0199(10) 0.0377(13) 0.0116(9) 0.0111(10) 0.0090(9)
C2 0.0228(10) 0.0164(9) 0.0266(11) 0.0061(8) 0.0077(9) 0.0066(8)
C3 0.0183(10) 0.0170(9) 0.0291(11) 0.0050(8) 0.0051(8) 0.0076(8)
C4 0.0159(9) 0.0158(8) 0.0263(10) 0.0051(7) 0.0044(8) 0.0056(8)
C5 0.0152(9) 0.0173(9) 0.0223(10) 0.0054(7) 0.0035(8) 0.0078(8)
C6 0.0131(9) 0.0158(8) 0.0206(10) 0.0041(7) 0.0040(7) 0.0057(7)
C7 0.0136(9) 0.0177(8) 0.0145(9) 0.0018(7) 0.0017(7) 0.0065(7)
C8 0.0201(9) 0.0146(8) 0.0091(8) 0.0038(7) 0.0029(7) 0.0030(6)
C9 0.0160(9) 0.0102(7) 0.0138(8) 0.0037(6) 0.0074(7) 0.0034(6)
C10 0.0153(9) 0.0100(7) 0.0117(8) 0.0034(6) 0.0065(7) 0.0020(6)
C11 0.0107(8) 0.0117(7) 0.0086(7) 0.0047(6) 0.0030(6) 0.0018(6)
C12 0.0121(8) 0.0095(7) 0.0094(8) 0.0034(6) 0.0016(6) 0.0013(6)
C13 0.0119(8) 0.0108(7) 0.0078(7) 0.0033(6) 0.0029(6) 0.0025(6)
C14 0.0227(10) 0.0128(8) 0.0111(8) 0.0045(7) 0.0081(7) 0.0016(7)
C15 0.0241(10) 0.0137(8) 0.0180(9) 0.0058(7) 0.0133(8) 0.0019(7)
C16 0.0175(9) 0.0137(8) 0.0210(9) 0.0074(7) 0.0105(8) 0.0047(7)
C17 0.0147(9) 0.0134(8) 0.0147(9) 0.0037(7) 0.0058(7) 0.0041(7)
C18 0.0132(8) 0.0092(7) 0.0092(8) 0.0027(6) 0.0028(7) 0.0020(6)
C19 0.0151(9) 0.0095(7) 0.0112(8) 0.0011(6) 0.0029(7) 0.0055(6)
C20 0.0115(8) 0.0114(7) 0.0091(8) 0.0012(6) 0.0028(6) 0.0034(6)
C21 0.0158(9) 0.0137(8) 0.0125(8) 0.0016(7) 0.0060(7) 0.0041(7)
C22 0.0153(9) 0.0135(8) 0.0116(8) 0.0032(7) 0.0072(7) 0.0029(6)
C23 0.0202(9) 0.0085(7) 0.0143(8) 0.0033(7) 0.0058(7) 0.0031(6)
C24 0.0208(9) 0.0080(7) 0.0128(8) 0.0036(7) 0.0052(7) 0.0013(6)
C25 0.0203(10) 0.0191(9) 0.0236(10) 0.0104(8) 0.0068(8) 0.0095(8)
C26 0.0259(11) 0.0185(9) 0.0234(10) 0.0086(8) 0.0023(9) 0.0096(8)
C27 0.0232(11) 0.0210(10) 0.0253(11) 0.0054(8) -0.0013(9) 0.0069(8)
C28 0.0195(10) 0.0204(9) 0.0222(10) 0.0028(8) -0.0002(8) 0.0047(8)
C29 0.0201(10) 0.0199(9) 0.0226(10) 0.0037(8) 0.0004(8) 0.0055(8)
C30 0.0187(10) 0.0208(9) 0.0219(10) 0.0022(8) 0.0016(8) 0.0069(8)
C31 0.0202(10) 0.0186(9) 0.0246(11) 0.0015(8) 0.0034(8) 0.0082(8)
C32 0.0245(11) 0.0218(10) 0.0302(12) 0.0058(8) 0.0085(9) 0.0087(9)

loop_
_atom_type_symbol
_atom_type_scat_Cromer_Mann_a1
_atom_type_scat_Cromer_Mann_a2
_atom_type_scat_Cromer_Mann_a3
_atom_type_scat_Cromer_Mann_a4
_atom_type_scat_Cromer_Mann_b1
_atom_type_scat_Cromer_Mann_b2
_atom_type_scat_Cromer_Mann_b3
_atom_type_scat_Cromer_Mann_b4
_atom_type_scat_Cromer_Mann_c
_atom_type_scat_dispersion_source
_atom_type_scat_dispersion_real
_atom_type_scat_dispersion_imag
_atom_type_scat_source
C 2.31000 1.02000 1.58860 0.86500 20.84390 10.20750 0.56870 51.65120 0.215599998832 'Henke, Gullikson and Davis, At. Data and Nucl. Data Tables, 1993, 54, 2' 0.00347 0.00161 'nternational Tables '
H 0.49300 0.32291 0.14019 0.04081 10.51090 26.12570 3.14236 57.79970 0.0030380000826 'Henke, Gullikson and Davis, At. Data and Nucl. Data Tables, 1993, 54, 2' 0.00000 0.00000 'International Tables'
O 3.04850 2.28680 1.54630 0.86700 13.27710 5.70110 0.32390 32.90890 0.250800013542 'Henke, Gullikson and Davis, At. Data and Nucl. Data Tables, 1993, 54, 2' 0.01158 0.00611 'International Tables V'
N 12.21260 3.13220 2.01250 1.16630 0.00570 9.89330 28.99750 0.58260 -11.5290002823 'Henke, Gullikson and Davis, At. Data and Nucl. Data Tables, 1993, 54, 2' 0.00653 0.00323 'International Tables V'
Br 17.17890 5.23580 5.63770 3.98510 2.17230 16.57960 0.26090 41.43280 2.95569992065 'Henke, Gullikson and Davis, At. Data and Nucl. Data Tables, 1993, 54, 2' -0.28346 2.55990 'International Tables'
Cu 13.33800 7.16760 5.61580 1.67350 3.58280 0.24700 11.39660 64.81260 1.19099998474 'Henke, Gullikson and Davis, At. Data and Nucl. Data Tables, 1993, 54, 2' 0.34125 1.28947 'nternational Tables '

loop_
_geom_angle_atom_site_label_1
_geom_angle_atom_site_label_2
_geom_angle_atom_site_label_3
_geom_angle_site_symmetry_1
_geom_angle_site_symmetry_3
_geom_angle
_geom_angle_publ_flag
N1 Cu1 N1 . 2_666 180.0 ?
N2 Cu1 N1 . 2_666 90.06(6) ?
N2 Cu1 N1 . . 89.94(6) ?
N2 Cu1 N1 2_666 2_666 89.94(6) ?
N2 Cu1 N1 2_666 . 90.06(6) ?
N2 Cu1 N2 2_666 . 180.0 ?
C9 O1 C8 . . 118.76(14) ?
C25 O2 C17 . . 119.20(14) ?
C12 N1 Cu1 . 2_666 127.01(11) ?
C18 N1 Cu1 . 2_666 127.66(11) ?
C18 N1 C12 . . 105.29(13) ?
C13 N2 Cu1 . . 127.22(11) ?
C20 N2 Cu1 . . 127.68(11) ?
C20 N2 C13 . . 105.08(14) ?
H1b C1 H1a . . 109.5 ?
H1c C1 H1a . . 109.5 ?
H1c C1 H1b . . 109.5 ?
C2 C1 H1a . . 109.5 ?
C2 C1 H1b . . 109.5 ?
C2 C1 H1c . . 109.5 ?
H2a C2 C1 . . 109.03(13) ?
H2b C2 C1 . . 109.03(12) ?
H2b C2 H2a . . 107.8 ?
C3 C2 C1 . . 112.78(18) ?
C3 C2 H2a . . 109.03(11) ?
C3 C2 H2b . . 109.03(12) ?
H3a C3 C2 . . 108.82(11) ?
H3b C3 C2 . . 108.82(12) ?
H3b C3 H3a . . 107.7 ?
C4 C3 C2 . . 113.73(17) ?
C4 C3 H3a . . 108.82(12) ?
C4 C3 H3b . . 108.82(11) ?
H4a C4 C3 . . 108.82(12) ?
H4b C4 C3 . . 108.82(11) ?
H4b C4 H4a . . 107.7 ?
C5 C4 C3 . . 113.72(16) ?
C5 C4 H4a . . 108.82(11) ?
C5 C4 H4b . . 108.82(11) ?
H5a C5 C4 . . 109.11(11) ?
H5b C5 C4 . . 109.11(11) ?
H5b C5 H5a . . 107.8 ?
C6 C5 C4 . . 112.44(16) ?
C6 C5 H5a . . 109.11(11) ?
C6 C5 H5b . . 109.11(10) ?
H6a C6 C5 . . 108.72(11) ?
H6b C6 C5 . . 108.72(11) ?
H6b C6 H6a . . 107.6 ?
C7 C6 C5 . . 114.13(16) ?
C7 C6 H6a . . 108.72(10) ?
C7 C6 H6b . . 108.72(10) ?
H7a C7 C6 . . 109.14(10) ?
H7b C7 C6 . . 109.14(10) ?
H7b C7 H7a . . 107.9 ?
C8 C7 C6 . . 112.29(15) ?
C8 C7 H7a . . 109.14(10) ?
C8 C7 H7b . . 109.14(10) ?
C7 C8 O1 . . 106.40(14) ?
H8a C8 O1 . . 110.45(9) ?
H8a C8 C7 . . 110.45(10) ?
H8b C8 O1 . . 110.45(9) ?
H8b C8 C7 . . 110.45(10) ?
H8b C8 H8a . . 108.6 ?
C10 C9 O1 . . 114.68(15) ?
C14 C9 O1 . . 124.13(16) ?
C14 C9 C10 . . 121.19(16) ?
C11 C10 C9 . . 120.37(15) ?
C17 C10 C9 . . 118.54(16) ?
C17 C10 C11 . . 121.05(16) ?
C12 C11 C10 . . 119.24(15) ?
C13 C11 C10 . . 117.08(15) ?
C13 C11 C12 . . 123.67(15) ?
C11 C12 N1 . . 126.17(15) ?
C24 C12 N1 . . 110.10(15) ?
C24 C12 C11 . . 123.74(16) ?
C11 C13 N2 . . 125.93(16) ?
C22 C13 N2 . . 110.41(14) ?
C22 C13 C11 . . 123.66(15) ?
H14 C14 C9 . . 120.64(11) ?
C15 C14 C9 . . 118.72(17) ?
C15 C14 H14 . . 120.64(11) ?
H15 C15 C14 . . 119.15(11) ?
C16 C15 C14 . . 121.71(17) ?
C16 C15 H15 . . 119.15(10) ?
H16 C16 C15 . . 120.57(10) ?
C17 C16 C15 . . 118.86(17) ?
C17 C16 H16 . . 120.57(11) ?
C10 C17 O2 . . 114.32(15) ?
C16 C17 O2 . . 124.79(16) ?
C16 C17 C10 . . 120.89(17) ?
C19 C18 N1 2_666 . 123.73(15) ?
C23 C18 N1 . . 110.44(15) ?
C23 C18 C19 . 2_666 125.82(16) ?
C18 C19 Br1 2_666 . 116.10(12) ?
C20 C19 Br1 . . 116.89(13) ?
C20 C19 C18 . 2_666 127.00(16) ?
C19 C20 N2 . . 123.85(15) ?
C21 C20 N2 . . 110.48(14) ?
C21 C20 C19 . . 125.66(16) ?
H21 C21 C20 . . 126.52(10) ?
C22 C21 C20 . . 106.96(16) ?
C22 C21 H21 . . 126.52(11) ?
C21 C22 C13 . . 107.06(15) ?
H22 C22 C13 . . 126.47(10) ?
H22 C22 C21 . . 126.47(11) ?
H23 C23 C18 . . 126.65(10) ?
C24 C23 C18 . . 106.69(15) ?
C24 C23 H23 . . 126.65(10) ?
C23 C24 C12 . . 107.48(15) ?
H24 C24 C12 . . 126.26(10) ?
H24 C24 C23 . . 126.26(10) ?
H25a C25 O2 . . 110.19(10) ?
H25b C25 O2 . . 110.19(10) ?
H25b C25 H25a . . 108.5 ?
C26 C25 O2 . . 107.60(16) ?
C26 C25 H25a . . 110.19(12) ?
C26 C25 H25b . . 110.19(11) ?
H26a C26 C25 . . 108.29(10) ?
H26b C26 C25 . . 108.29(12) ?
H26b C26 H26a . . 107.4 ?
C27 C26 C25 . . 115.99(17) ?
C27 C26 H26a . . 108.29(11) ?
C27 C26 H26b . . 108.29(12) ?
H27a C27 C26 . . 108.30(12) ?
H27b C27 C26 . . 108.30(11) ?
H27b C27 H27a . . 107.4 ?
C28 C27 C26 . . 115.95(18) ?
C28 C27 H27a . . 108.30(12) ?
C28 C27 H27b . . 108.30(12) ?
H28a C28 C27 . . 109.21(12) ?
H28b C28 C27 . . 109.21(12) ?
H28b C28 H28a . . 107.9 ?
C29 C28 C27 . . 112.02(17) ?
C29 C28 H28a . . 109.21(12) ?
C29 C28 H28b . . 109.21(12) ?
H29a C29 C28 . . 108.67(12) ?
H29b C29 C28 . . 108.67(12) ?
H29b C29 H29a . . 107.6 ?
C30 C29 C28 . . 114.37(17) ?
C30 C29 H29a . . 108.67(11) ?
C30 C29 H29b . . 108.67(12) ?
H30a C30 C29 . . 109.13(11) ?
H30b C30 C29 . . 109.13(12) ?
H30b C30 H30a . . 107.9 ?
C31 C30 C29 . . 112.36(17) ?
C31 C30 H30a . . 109.13(12) ?
C31 C30 H30b . . 109.13(11) ?
H31a C31 C30 . . 108.80(12) ?
H31b C31 C30 . . 108.80(11) ?
H31b C31 H31a . . 107.7 ?
C32 C31 C30 . . 113.80(17) ?
C32 C31 H31a . . 108.80(11) ?
C32 C31 H31b . . 108.80(12) ?
H32a C32 C31 . . 109.5 ?
H32b C32 C31 . . 109.5 ?
H32b C32 H32a . . 109.5 ?
H32c C32 C31 . . 109.5 ?
H32c C32 H32a . . 109.5 ?
H32c C32 H32b . . 109.5 ?

loop_
_geom_bond_atom_site_label_1
_geom_bond_atom_site_label_2
_geom_bond_site_symmetry_2
_geom_bond_distance
_geom_bond_publ_flag
Br1 C19 . 1.9104(16) ?
Cu1 N1 . 2.0047(13) ?
Cu1 N1 2_666 2.0047(13) ?
Cu1 N2 . 1.9983(14) ?
Cu1 N2 2_666 1.9983(14) ?
O1 C8 . 1.429(2) ?
O1 C9 . 1.363(2) ?
O2 C17 . 1.361(2) ?
O2 C25 . 1.430(2) ?
N1 C12 . 1.378(2) ?
N1 C18 . 1.380(2) ?
N2 C13 . 1.378(2) ?
N2 C20 . 1.380(2) ?
C1 H1a . 0.9800 ?
C1 H1b . 0.9800 ?
C1 H1c . 0.9800 ?
C1 C2 . 1.523(3) ?
C2 H2a . 0.9900 ?
C2 H2b . 0.9900 ?
C2 C3 . 1.518(3) ?
C3 H3a . 0.9900 ?
C3 H3b . 0.9900 ?
C3 C4 . 1.523(3) ?
C4 H4a . 0.9900 ?
C4 H4b . 0.9900 ?
C4 C5 . 1.520(3) ?
C5 H5a . 0.9900 ?
C5 H5b . 0.9900 ?
C5 C6 . 1.524(3) ?
C6 H6a . 0.9900 ?
C6 H6b . 0.9900 ?
C6 C7 . 1.524(3) ?
C7 H7a . 0.9900 ?
C7 H7b . 0.9900 ?
C7 C8 . 1.513(3) ?
C8 H8a . 0.9900 ?
C8 H8b . 0.9900 ?
C9 C10 . 1.392(3) ?
C9 C14 . 1.397(2) ?
C10 C11 . 1.495(2) ?
C10 C17 . 1.401(2) ?
C11 C12 . 1.385(2) ?
C11 C13 . 1.394(2) ?
C12 C24 . 1.437(2) ?
C13 C22 . 1.434(2) ?
C14 H14 . 0.9500 ?
C14 C15 . 1.385(3) ?
C15 H15 . 0.9500 ?
C15 C16 . 1.384(3) ?
C16 H16 . 0.9500 ?
C16 C17 . 1.397(2) ?
C18 C19 2_666 1.386(2) ?
C18 C23 . 1.438(2) ?
C19 C20 . 1.387(2) ?
C20 C21 . 1.432(2) ?
C21 H21 . 0.9500 ?
C21 C22 . 1.351(2) ?
C22 H22 . 0.9500 ?
C23 H23 . 0.9500 ?
C23 C24 . 1.347(3) ?
C24 H24 . 0.9500 ?
C25 H25a . 0.9900 ?
C25 H25b . 0.9900 ?
C25 C26 . 1.509(3) ?
C26 H26a . 0.9900 ?
C26 H26b . 0.9900 ?
C26 C27 . 1.533(3) ?
C27 H27a . 0.9900 ?
C27 H27b . 0.9900 ?
C27 C28 . 1.528(3) ?
C28 H28a . 0.9900 ?
C28 H28b . 0.9900 ?
C28 C29 . 1.519(3) ?
C29 H29a . 0.9900 ?
C29 H29b . 0.9900 ?
C29 C30 . 1.525(3) ?
C30 H30a . 0.9900 ?
C30 H30b . 0.9900 ?
C30 C31 . 1.523(3) ?
C31 H31a . 0.9900 ?
C31 H31b . 0.9900 ?
C31 C32 . 1.525(3) ?
C32 H32a . 0.9800 ?
C32 H32b . 0.9800 ?
C32 H32c . 0.9800 ?

_cod_database_fobs_code 2022222
